data_7049550
loop_
_publ_author_name
'Li, Feng-Cai'
'Tan, Li-Kun'
'Li, Xi-Li'
'Kong, Hua-Jie'
'Ge, Li-Ming'
'Yue, Ling-Yu'
'Han, Li-Feng'

_publ_section_title
;
 Syntheses, structures and catalytic properties of Evans-Showell-type
 polyoxometalate-based 3D metal-organic complexes constructed from the
 semi-rigid bis(pyridylformyl)piperazine ligand and transition metals.
;
_journal_issue 17
_journal_name_full 'Dalton transactions (Cambridge, England : 2003)'
_journal_page_first 5831
_journal_page_last 5841
_journal_paper_doi 10.1039/c9dt00499h
_journal_volume 48
_journal_year 2019
_chemical_formula_moiety '0.5(C32 H56 Co4 Mo20 N8 O96 Zn4), C16 H16 N4 O2'
_chemical_formula_sum 'C32 H44 Co2 Mo10 N8 O50 Zn2'
_chemical_formula_weight 2548.75
_space_group_crystal_system monoclinic
_space_group_IT_number 15
_space_group_name_Hall '-C 2yc'
_space_group_name_H-M_alt 'C 1 2/c 1'
_symmetry_space_group_name_Hall '-C 2yc'
_symmetry_space_group_name_H-M 'C 1 2/c 1'
_atom_sites_solution_hydrogens mixed
_atom_sites_solution_primary dual
_audit_creation_date 2018-12-05
_audit_creation_method
;
Olex2 1.2
(compiled 2018.05.29 svn.r3508 for OlexSys, GUI svn.r5506)
;
_audit_update_record
;
2018-12-14 deposited with the CCDC.    2019-04-01 downloaded from the CCDC.
;
_cell_angle_alpha 90
_cell_angle_beta 104.817(10)
_cell_angle_gamma 90
_cell_formula_units_Z 4
_cell_length_a 21.544(2)
_cell_length_b 14.2328(12)
_cell_length_c 24.246(3)
_cell_measurement_reflns_used 8085
_cell_measurement_temperature 298.15
_cell_measurement_theta_max 29.3350
_cell_measurement_theta_min 4.0170
_cell_volume 7187.4(13)
_computing_molecular_graphics 'Olex2 (Dolomanov et al., 2009)'
_computing_publication_material 'Olex2 (Dolomanov et al., 2009)'
_computing_structure_refinement 'ShelXL (Sheldrick, 2015)'
_computing_structure_solution 'ShelXT (Sheldrick, 2015)'
_diffrn_ambient_temperature 298.15
_diffrn_measured_fraction_theta_full 0.995
_diffrn_measured_fraction_theta_max 0.995
_diffrn_measurement_device_type 'Xcalibur, Eos, Gemini'
_diffrn_measurement_method 'phi and omega scans'
_diffrn_radiation_monochromator graphite
_diffrn_radiation_type MoK\a
_diffrn_radiation_wavelength 0.71073
_diffrn_reflns_av_R_equivalents 0.0637
_diffrn_reflns_av_unetI/netI 0.0649
_diffrn_reflns_Laue_measured_fraction_full 0.995
_diffrn_reflns_Laue_measured_fraction_max 0.995
_diffrn_reflns_limit_h_max 26
_diffrn_reflns_limit_h_min -26
_diffrn_reflns_limit_k_max 17
_diffrn_reflns_limit_k_min -15
_diffrn_reflns_limit_l_max 29
_diffrn_reflns_limit_l_min -28
_diffrn_reflns_number 17793
_diffrn_reflns_point_group_measured_fraction_full 0.995
_diffrn_reflns_point_group_measured_fraction_max 0.995
_diffrn_reflns_theta_full 25.242
_diffrn_reflns_theta_max 25.994
_diffrn_reflns_theta_min 3.648
_exptl_absorpt_coefficient_mu 2.889
_exptl_absorpt_correction_T_max 1.00000
_exptl_absorpt_correction_T_min 0.46922
_exptl_absorpt_correction_type multi-scan
_exptl_crystal_colour 'clear dark green'
_exptl_crystal_colour_lustre clear
_exptl_crystal_colour_modifier dark
_exptl_crystal_colour_primary green
_exptl_crystal_density_diffrn 2.355
_exptl_crystal_description block
_exptl_crystal_F_000 4904
_exptl_crystal_size_max 0.3
_exptl_crystal_size_mid 0.25
_exptl_crystal_size_min 0.2
_refine_diff_density_max 3.009
_refine_diff_density_min -2.305
_refine_diff_density_rms 0.272
_refine_ls_extinction_method none
_refine_ls_goodness_of_fit_ref 1.091
_refine_ls_hydrogen_treatment constr
_refine_ls_matrix_type full
_refine_ls_number_parameters 472
_refine_ls_number_reflns 7033
_refine_ls_number_restraints 24
_refine_ls_restrained_S_all 1.090
_refine_ls_R_factor_all 0.1109
_refine_ls_R_factor_gt 0.0921
_refine_ls_shift/su_max 0.001
_refine_ls_shift/su_mean 0.000
_refine_ls_structure_factor_coef Fsqd
_refine_ls_weighting_details 'w=1/[\s^2^(Fo^2^)+(0.0456P)^2^+642.2031P] where P=(Fo^2^+2Fc^2^)/3'
_refine_ls_weighting_scheme calc
_refine_ls_wR_factor_gt 0.2025
_refine_ls_wR_factor_ref 0.2129
_reflns_Friedel_coverage 0.000
_reflns_number_gt 5513
_reflns_number_total 7033
_reflns_threshold_expression 'I > 2\s(I)'
_cod_data_source_file c9dt00499h2.cif
_cod_data_source_block 1_CCDC1
_cod_depositor_comments 'Adding full bibliography for 7049549--7049550.cif.'
_cod_original_cell_volume 7187.6(12)
_cod_database_code 7049550
_shelx_shelxl_version_number 2014/7
_shelx_space_group_comment
;
The symmetry employed for this shelxl refinement is uniquely defined
by the following loop, which should always be used as a source of
symmetry information in preference to the above space-group names.
They are only intended as comments.
;
_olex2_refinement_description
;
1. Fixed Uiso
 At 1.2 times of:
  All C(H) groups, All C(H,H) groups
 At 1.5 times of:
  All O(H,H) groups
2. Uiso/Uaniso restraints and constraints
Uanis(O13) \\sim Ueq: with sigma of 0.001 and sigma for terminal atoms of 0.002
Uanis(O11) \\sim Ueq: with sigma of 0.001 and sigma for terminal atoms of 0.002
Uanis(O19) \\sim Ueq: with sigma of 0.001 and sigma for terminal atoms of 0.002
Uanis(O25) \\sim Ueq: with sigma of 0.001 and sigma for terminal atoms of 0.002
3.a Rotating group:
 O22(H22A,H22B), O23(H23A,H23B), O24(H24A,H24B)
3.b Secondary CH2 refined with riding coordinates:
 C7(H7A,H7B), C8(H8A,H8B), C15(H15A,H15B), C16(H16A,H16B)
3.c Aromatic/amide H refined with riding coordinates:
 C1(H1), C2(H2), C3(H3), C5(H5), C9(H9), C10(H10), C11(H11), C13(H13)
;
_olex2_submission_special_instructions 'No special instructions were received'

loop_
_space_group_symop_operation_xyz
'x, y, z'
'-x, y, -z+1/2'
'x+1/2, y+1/2, z'
'-x+1/2, y+1/2, -z+1/2'
'-x, -y, -z'
'x, -y, z-1/2'
'-x+1/2, -y+1/2, -z'
'x+1/2, -y+1/2, z-1/2'

loop_
_atom_site_label
_atom_site_type_symbol
_atom_site_fract_x
_atom_site_fract_y
_atom_site_fract_z
_atom_site_U_iso_or_equiv
_atom_site_adp_type
_atom_site_occupancy
_atom_site_site_symmetry_order
_atom_site_calc_flag
_atom_site_refinement_flags_posn
_atom_site_refinement_flags_adp
C1 C 0.6728(8) 0.1609(14) 0.4964(8) 0.050(5) Uani 1 1 d . .
H1 H 0.7099 0.1289 0.4945 0.060 Uiso 1 1 calc R .
C2 C 0.6700(9) 0.2008(18) 0.5470(8) 0.067(6) Uani 1 1 d . .
H2 H 0.7032 0.1912 0.5795 0.080 Uiso 1 1 calc R .
C3 C 0.6181(8) 0.2550(14) 0.5497(8) 0.050(5) Uani 1 1 d . .
H3 H 0.6170 0.2865 0.5831 0.060 Uiso 1 1 calc R .
C4 C 0.5678(7) 0.2614(11) 0.5016(7) 0.036(4) Uani 1 1 d . .
C5 C 0.5733(8) 0.2164(13) 0.4529(7) 0.042(4) Uani 1 1 d . .
H5 H 0.5396 0.2209 0.4202 0.051 Uiso 1 1 calc R .
C6 C 0.5053(8) 0.3115(12) 0.5008(7) 0.039(4) Uani 1 1 d . .
C7 C 0.5640(7) 0.4646(12) 0.5219(7) 0.037(4) Uani 1 1 d . .
H7A H 0.6002 0.4294 0.5158 0.044 Uiso 1 1 calc R .
H7B H 0.5750 0.4865 0.5611 0.044 Uiso 1 1 calc R .
C8 C 0.4489(8) 0.4518(12) 0.5180(7) 0.039(4) Uani 1 1 d . .
H8A H 0.4542 0.4726 0.5570 0.046 Uiso 1 1 calc R .
H8B H 0.4130 0.4085 0.5084 0.046 Uiso 1 1 calc R .
Co1 Co 0.43332(8) 0.53755(12) 0.23211(7) 0.0163(4) Uani 1 1 d . .
Mo1 Mo 0.49114(6) 0.69455(9) 0.17973(5) 0.0266(3) Uani 1 1 d . .
Mo2 Mo 0.64754(6) 0.69993(10) 0.22443(6) 0.0314(3) Uani 1 1 d . .
Mo3 Mo 0.72452(5) 0.53691(9) 0.31182(5) 0.0265(3) Uani 1 1 d . .
Mo4 Mo 0.63923(5) 0.37437(9) 0.35745(5) 0.0227(3) Uani 1 1 d . .
Mo5 Mo 0.48266(5) 0.38455(8) 0.31336(5) 0.0195(3) Uani 1 1 d . .
N1 N 0.6255(6) 0.1661(10) 0.4506(5) 0.036(3) Uani 1 1 d . .
N2 N 0.5083(6) 0.4041(10) 0.5123(6) 0.037(3) Uani 1 1 d . .
O1 O 0.4348(5) 0.6669(8) 0.1182(5) 0.039(3) Uani 1 1 d . .
O2 O 0.4864(6) 0.8141(9) 0.1841(5) 0.047(3) Uani 1 1 d . .
O3 O 0.5715(4) 0.6831(7) 0.1624(4) 0.031(2) Uani 1 1 d . .
O4 O 0.6435(5) 0.8192(9) 0.2362(5) 0.051(3) Uani 1 1 d . .
O5 O 0.7021(5) 0.6915(8) 0.1846(4) 0.042(3) Uani 1 1 d . .
O6 O 0.7004(5) 0.6660(7) 0.2993(4) 0.029(2) Uani 1 1 d . .
O7 O 0.7748(5) 0.5238(8) 0.2683(5) 0.040(3) Uani 1 1 d . .
O8 O 0.7727(5) 0.5472(9) 0.3779(5) 0.048(3) Uani 1 1 d . .
O9 O 0.6991(4) 0.4074(7) 0.3138(4) 0.026(2) Uani 1 1 d . .
O10 O 0.6855(4) 0.3850(8) 0.4252(4) 0.036(2) Uani 1 1 d . .
O11 O 0.6338(5) 0.2568(7) 0.3428(4) 0.032(2) Uani 1 1 d . U
O12 O 0.5585(4) 0.3973(7) 0.3732(4) 0.023(2) Uani 1 1 d . .
O13 O 0.4809(4) 0.2657(7) 0.3068(4) 0.026(2) Uani 1 1 d . U
O14 O 0.4239(5) 0.4130(7) 0.3461(4) 0.029(2) Uani 1 1 d . .
O15 O 0.4967(4) 0.5363(7) 0.3000(3) 0.0214(19) Uani 1 1 d . .
O16 O 0.4378(4) 0.4065(7) 0.2323(4) 0.026(2) Uani 1 1 d . .
O17 O 0.3634(4) 0.5446(7) 0.2668(4) 0.028(2) Uani 1 1 d . .
O18 O 0.3671(4) 0.5268(6) 0.1593(4) 0.0208(19) Uani 1 1 d . .
O19 O 0.4371(4) 0.6703(6) 0.2341(4) 0.0197(18) Uani 1 1 d . U
O20 O 0.4553(5) 0.2670(9) 0.4901(6) 0.050(3) Uani 1 1 d . .
O22 O 0.5373(7) 0.1019(10) 0.3359(7) 0.076(5) Uani 1 1 d . .
H22A H 0.5287 0.0854 0.2988 0.114 Uiso 1 1 d GR .
H22B H 0.5170 0.1579 0.3337 0.114 Uiso 1 1 d GR .
O23 O 0.6368(9) 0.0560(14) 0.2917(9) 0.098(6) Uani 1 1 d . .
H23A H 0.6002 0.0218 0.2733 0.147 Uiso 1 1 d GR .
H23B H 0.6684 0.0098 0.2932 0.147 Uiso 1 1 d GR .
O24 O 0.7287(6) 0.1058(10) 0.3875(7) 0.067(4) Uani 1 1 d . .
H24A H 0.7420 0.1058 0.3552 0.101 Uiso 1 1 d GR .
H24B H 0.7453 0.0515 0.4036 0.101 Uiso 1 1 d GR .
O25 O 0.6283(9) -0.0307(13) 0.3996(8) 0.089(5) Uani 1 1 d . U
Zn1 Zn 0.63262(9) 0.11053(15) 0.37294(9) 0.0437(5) Uani 1 1 d . .
C9 C 0.6607(7) 0.2378(13) 0.2120(7) 0.043(4) Uani 1 1 d . .
H9 H 0.6483 0.2118 0.2428 0.051 Uiso 1 1 calc R .
C10 C 0.6399(7) 0.1970(12) 0.1581(6) 0.036(3) Uani 1 1 d . .
H10 H 0.6142 0.1435 0.1518 0.043 Uiso 1 1 calc R .
C11 C 0.6592(7) 0.2401(12) 0.1153(6) 0.036(4) Uani 1 1 d . .
H11 H 0.6445 0.2164 0.0785 0.043 Uiso 1 1 calc R .
C12 C 0.6997(6) 0.3176(11) 0.1235(6) 0.026(3) Uani 1 1 d . .
C13 C 0.7187(7) 0.3503(12) 0.1769(7) 0.036(4) Uani 1 1 d . .
H13 H 0.7472 0.4006 0.1846 0.044 Uiso 1 1 calc R .
C14 C 0.7200(7) 0.3650(11) 0.0767(7) 0.032(3) Uani 1 1 d . .
C15 C 0.7749(9) 0.2206(12) 0.0570(7) 0.045(4) Uani 1 1 d . .
H15A H 0.7687 0.1996 0.0932 0.054 Uiso 1 1 calc R .
H15B H 0.8207 0.2261 0.0608 0.054 Uiso 1 1 calc R .
C16 C 0.7537(9) 0.3511(11) -0.0110(7) 0.043(4) Uani 1 1 d . .
H16A H 0.7990 0.3604 -0.0083 0.052 Uiso 1 1 calc R .
H16B H 0.7318 0.4109 -0.0193 0.052 Uiso 1 1 calc R .
N3 N 0.6980(6) 0.3134(10) 0.2198(5) 0.037(3) Uani 1 1 d . .
N4 N 0.7446(7) 0.3116(10) 0.0427(5) 0.039(3) Uani 1 1 d . .
O21 O 0.7076(5) 0.4479(8) 0.0689(5) 0.041(3) Uani 1 1 d . .

loop_
_atom_site_aniso_label
_atom_site_aniso_U_11
_atom_site_aniso_U_22
_atom_site_aniso_U_33
_atom_site_aniso_U_23
_atom_site_aniso_U_13
_atom_site_aniso_U_12
C1 0.033(8) 0.065(13) 0.055(11) 0.010(10) 0.013(8) 0.017(8)
C2 0.049(11) 0.101(18) 0.042(10) -0.002(11) -0.004(8) 0.038(12)
C3 0.033(8) 0.067(13) 0.043(10) -0.019(9) -0.005(7) 0.008(8)
C4 0.033(8) 0.036(9) 0.038(9) 0.021(7) 0.007(6) 0.000(7)
C5 0.034(8) 0.054(11) 0.040(9) 0.023(8) 0.012(7) 0.007(8)
C6 0.041(9) 0.041(10) 0.035(8) 0.016(7) 0.008(7) -0.005(7)
C7 0.024(7) 0.043(9) 0.040(9) -0.001(7) 0.003(6) 0.002(7)
C8 0.040(8) 0.035(9) 0.044(9) 0.004(7) 0.018(7) 0.009(7)
Co1 0.0164(7) 0.0140(8) 0.0200(8) 0.0010(7) 0.0075(6) 0.0023(6)
Mo1 0.0308(6) 0.0245(6) 0.0275(6) 0.0032(5) 0.0129(5) -0.0026(5)
Mo2 0.0287(6) 0.0314(7) 0.0375(7) 0.0015(6) 0.0148(5) -0.0114(5)
Mo3 0.0194(5) 0.0319(7) 0.0300(6) -0.0069(5) 0.0097(5) -0.0075(5)
Mo4 0.0172(5) 0.0279(6) 0.0236(6) 0.0020(5) 0.0061(4) 0.0040(4)
Mo5 0.0170(5) 0.0192(6) 0.0233(6) 0.0034(5) 0.0073(4) 0.0000(4)
N1 0.037(7) 0.040(8) 0.032(7) 0.011(6) 0.011(5) 0.011(6)
N2 0.022(6) 0.041(8) 0.051(8) -0.002(6) 0.015(6) 0.004(5)
O1 0.039(6) 0.037(6) 0.044(6) 0.006(5) 0.014(5) 0.007(5)
O2 0.063(8) 0.047(7) 0.039(6) 0.007(6) 0.026(6) -0.002(6)
O3 0.023(5) 0.039(6) 0.035(5) 0.001(5) 0.012(4) 0.000(4)
O4 0.037(6) 0.056(8) 0.058(8) 0.002(6) 0.009(6) -0.007(6)
O5 0.042(6) 0.048(7) 0.034(6) -0.002(5) 0.006(5) -0.015(5)
O6 0.035(5) 0.032(6) 0.022(5) -0.005(4) 0.013(4) -0.022(4)
O7 0.026(5) 0.046(7) 0.053(7) -0.017(6) 0.018(5) -0.012(5)
O8 0.034(6) 0.068(9) 0.038(6) -0.027(6) 0.004(5) -0.018(6)
O9 0.028(5) 0.028(5) 0.027(5) -0.012(4) 0.015(4) 0.000(4)
O10 0.020(5) 0.053(7) 0.030(5) 0.002(5) -0.001(4) -0.004(5)
O11 0.033(2) 0.032(2) 0.033(2) 0.0006(10) 0.0082(11) 0.0006(10)
O12 0.021(4) 0.028(5) 0.020(4) 0.012(4) 0.007(3) 0.008(4)
O13 0.026(3) 0.023(3) 0.028(3) 0.0014(18) 0.0071(18) -0.0004(18)
O14 0.032(5) 0.033(6) 0.027(5) 0.010(4) 0.014(4) 0.003(4)
O15 0.023(4) 0.030(5) 0.014(4) -0.010(4) 0.009(3) 0.003(4)
O16 0.023(4) 0.022(5) 0.033(5) 0.006(4) 0.008(4) 0.002(4)
O17 0.019(4) 0.039(6) 0.031(5) -0.004(5) 0.017(4) 0.004(4)
O18 0.019(4) 0.020(5) 0.025(5) 0.010(4) 0.008(4) 0.006(4)
O19 0.020(2) 0.019(2) 0.020(2) -0.0002(10) 0.0055(11) 0.0006(10)
O20 0.028(6) 0.047(7) 0.070(9) -0.007(6) 0.006(5) -0.008(5)
O22 0.060(9) 0.045(9) 0.105(13) -0.005(8) -0.013(8) 0.003(7)
O23 0.082(12) 0.095(14) 0.131(16) -0.012(12) 0.051(12) 0.011(11)
O24 0.048(7) 0.052(8) 0.115(12) 0.039(8) 0.046(8) 0.032(6)
O25 0.089(5) 0.089(5) 0.090(5) 0.002(2) 0.023(2) 0.001(2)
Zn1 0.0380(10) 0.0432(12) 0.0558(12) 0.0141(10) 0.0226(9) 0.0155(9)
C9 0.032(8) 0.057(11) 0.044(9) 0.014(8) 0.020(7) 0.021(8)
C10 0.035(8) 0.037(9) 0.037(8) 0.002(7) 0.013(6) 0.009(7)
C11 0.031(7) 0.045(10) 0.028(8) -0.017(7) 0.002(6) 0.007(7)
C12 0.016(6) 0.036(8) 0.027(7) 0.001(6) 0.004(5) 0.006(6)
C13 0.028(7) 0.040(9) 0.038(8) -0.017(7) 0.005(6) -0.012(7)
C14 0.030(7) 0.026(8) 0.040(8) -0.002(7) 0.011(6) 0.008(6)
C15 0.062(11) 0.042(10) 0.039(9) 0.001(8) 0.029(8) 0.014(8)
C16 0.074(12) 0.026(8) 0.039(9) 0.005(7) 0.031(8) 0.018(8)
N3 0.038(7) 0.048(9) 0.026(6) 0.013(6) 0.009(5) 0.027(6)
N4 0.055(8) 0.033(7) 0.034(7) 0.001(6) 0.021(6) 0.011(6)
O21 0.048(6) 0.035(7) 0.038(6) -0.008(5) 0.010(5) 0.000(5)

loop_
_atom_type_symbol
_atom_type_description
_atom_type_scat_dispersion_real
_atom_type_scat_dispersion_imag
_atom_type_scat_source
C C 0.0033 0.0016 'International Tables Vol C Tables 4.2.6.8 and 6.1.1.4'
H H 0.0000 0.0000 'International Tables Vol C Tables 4.2.6.8 and 6.1.1.4'
Co Co 0.3494 0.9721 'International Tables Vol C Tables 4.2.6.8 and 6.1.1.4'
Mo Mo -1.6832 0.6857 'International Tables Vol C Tables 4.2.6.8 and 6.1.1.4'
N N 0.0061 0.0033 'International Tables Vol C Tables 4.2.6.8 and 6.1.1.4'
O O 0.0106 0.0060 'International Tables Vol C Tables 4.2.6.8 and 6.1.1.4'
Zn Zn 0.2839 1.4301 'International Tables Vol C Tables 4.2.6.8 and 6.1.1.4'

loop_
_geom_angle_atom_site_label_1
_geom_angle_atom_site_label_2
_geom_angle_atom_site_label_3
_geom_angle
_geom_angle_site_symmetry_1
_geom_angle_site_symmetry_3
N1 C1 C2 122.4(16) . .
C1 C2 C3 120.0(17) . .
C2 C3 C4 118.0(17) . .
C3 C4 C6 123.0(16) . .
C5 C4 C3 118.3(15) . .
C5 C4 C6 118.6(14) . .
N1 C5 C4 122.7(15) . .
N2 C6 C4 117.5(14) . .
O20 C6 C4 119.4(16) . .
O20 C6 N2 123.0(16) . .
N2 C7 C8 110.8(13) . 5_666
N2 C8 C7 108.9(13) . 5_666
Co1 Co1 Mo1 67.89(5) 2_655 .
Co1 Co1 Mo5 67.92(5) 2_655 .
Mo5 Co1 Mo1 135.81(6) . .
O15 Co1 Co1 41.7(2) . 2_655
O15 Co1 Co1 41.3(3) 2_655 2_655
O15 Co1 Mo1 95.3(3) . .
O15 Co1 Mo1 50.3(3) 2_655 .
O15 Co1 Mo5 48.7(3) . .
O15 Co1 Mo5 94.6(3) 2_655 .
O15 Co1 O15 83.0(4) . 2_655
O15 Co1 O16 87.8(4) . .
O15 Co1 O16 86.8(4) 2_655 .
O15 Co1 O17 177.1(4) 2_655 .
O15 Co1 O17 95.5(4) . .
O15 Co1 O18 95.9(4) 2_655 .
O15 Co1 O18 174.9(4) . .
O15 Co1 O19 88.2(4) . .
O15 Co1 O19 89.2(4) 2_655 .
O16 Co1 Co1 87.1(3) . 2_655
O16 Co1 Mo1 136.0(3) . .
O16 Co1 Mo5 41.5(3) . .
O16 Co1 O17 95.6(4) . .
O16 Co1 O18 87.2(4) . .
O16 Co1 O19 174.7(4) . .
O17 Co1 Co1 137.1(3) . 2_655
O17 Co1 Mo1 127.5(3) . .
O17 Co1 Mo5 86.2(3) . .
O17 Co1 O18 85.8(4) . .
O18 Co1 Co1 137.1(3) . 2_655
O18 Co1 Mo1 87.8(3) . .
O18 Co1 Mo5 126.6(3) . .
O19 Co1 Co1 87.6(3) . 2_655
O19 Co1 Mo1 41.0(3) . .
O19 Co1 Mo5 135.7(3) . .
O19 Co1 O17 88.3(4) . .
O19 Co1 O18 96.7(4) . .
O1 Mo1 Co1 85.3(4) . .
O1 Mo1 O3 105.8(5) . .
O1 Mo1 O15 88.7(4) . 2_655
O1 Mo1 O19 97.6(4) . .
O1 Mo1 O19 157.7(4) . 2_655
O2 Mo1 Co1 132.7(4) . .
O2 Mo1 O1 104.0(6) . .
O2 Mo1 O3 99.9(5) . .
O2 Mo1 O15 164.6(4) . 2_655
O2 Mo1 O19 97.5(5) . 2_655
O2 Mo1 O19 94.4(4) . .
O3 Mo1 Co1 122.3(3) . .
O3 Mo1 O15 84.5(4) . 2_655
O3 Mo1 O19 148.5(4) . .
O3 Mo1 O19 75.3(4) . 2_655
O15 Mo1 Co1 38.5(2) 2_655 .
O19 Mo1 Co1 75.9(2) 2_655 .
O19 Mo1 Co1 38.4(3) . .
O19 Mo1 O15 75.1(3) . 2_655
O19 Mo1 O15 69.1(3) 2_655 2_655
O19 Mo1 O19 75.1(4) . 2_655
O3 Mo2 O6 150.9(4) . .
O3 Mo2 O17 82.1(4) . 2_655
O3 Mo2 O19 73.3(3) . 2_655
O4 Mo2 O3 100.5(5) . .
O4 Mo2 O6 97.6(5) . .
O4 Mo2 O17 160.7(5) . 2_655
O4 Mo2 O19 91.6(5) . 2_655
O5 Mo2 O3 96.9(4) . .
O5 Mo2 O4 103.6(6) . .
O5 Mo2 O6 100.8(5) . .
O5 Mo2 O17 95.1(5) . 2_655
O5 Mo2 O19 163.4(4) . 2_655
O6 Mo2 O17 73.6(4) . 2_655
O6 Mo2 O19 83.6(3) . 2_655
O17 Mo2 O19 70.6(3) 2_655 2_655
O6 Mo3 O9 148.9(4) . .
O6 Mo3 O17 72.1(4) . 2_655
O6 Mo3 O18 83.5(4) . 2_655
O7 Mo3 O6 101.3(5) . .
O7 Mo3 O9 98.0(5) . .
O7 Mo3 O17 90.6(4) . 2_655
O7 Mo3 O18 158.1(4) . 2_655
O8 Mo3 O6 98.3(5) . .
O8 Mo3 O7 105.3(5) . .
O8 Mo3 O9 99.8(5) . .
O8 Mo3 O17 162.9(5) . 2_655
O8 Mo3 O18 94.9(4) . 2_655
O9 Mo3 O17 83.6(4) . 2_655
O9 Mo3 O18 69.9(3) . 2_655
O18 Mo3 O17 70.4(3) 2_655 2_655
O9 Mo4 O16 82.0(4) . 2_655
O9 Mo4 O18 71.2(4) . 2_655
O10 Mo4 O9 101.6(4) . .
O10 Mo4 O11 106.3(5) . .
O10 Mo4 O12 97.5(4) . .
O10 Mo4 O16 162.2(5) . 2_655
O10 Mo4 O18 94.8(5) . 2_655
O11 Mo4 O9 98.3(4) . .
O11 Mo4 O12 101.1(4) . .
O11 Mo4 O16 90.2(4) . 2_655
O11 Mo4 O18 158.1(4) . 2_655
O12 Mo4 O9 147.6(4) . .
O12 Mo4 O16 72.3(3) . 2_655
O12 Mo4 O18 81.5(4) . 2_655
O18 Mo4 O16 69.7(3) 2_655 2_655
O12 Mo5 Co1 122.3(3) . .
O12 Mo5 O15 84.0(4) . .
O12 Mo5 O16 75.6(3) . 2_655
O12 Mo5 O16 148.2(4) . .
O13 Mo5 Co1 132.7(3) . .
O13 Mo5 O12 99.3(4) . .
O13 Mo5 O14 106.2(5) . .
O13 Mo5 O15 163.2(4) . .
O13 Mo5 O16 94.0(4) . .
O13 Mo5 O16 95.3(4) . 2_655
O14 Mo5 Co1 87.2(3) . .
O14 Mo5 O12 102.6(4) . .
O14 Mo5 O15 89.0(4) . .
O14 Mo5 O16 101.1(4) . .
O14 Mo5 O16 158.4(4) . 2_655
O15 Mo5 Co1 38.9(2) . .
O15 Mo5 O16 69.4(3) . 2_655
O16 Mo5 Co1 38.6(3) . .
O16 Mo5 Co1 76.2(2) 2_655 .
O16 Mo5 O15 75.6(3) . .
O16 Mo5 O16 74.5(4) . 2_655
C1 N1 C5 118.4(15) . .
C1 N1 Zn1 121.7(11) . .
C5 N1 Zn1 119.6(11) . .
C6 N2 C7 127.6(13) . .
C6 N2 C8 118.1(13) . .
C7 N2 C8 114.3(13) . .
Mo1 O3 Mo2 117.3(5) . .
Mo3 O6 Mo2 117.2(5) . .
Mo4 O9 Mo3 118.8(4) . .
Mo4 O11 Zn1 149.3(6) . .
Mo5 O12 Mo4 118.9(5) . .
Co1 O15 Co1 96.9(4) . 2_655
Co1 O15 Mo1 91.2(4) 2_655 2_655
Co1 O15 Mo1 101.4(4) . 2_655
Co1 O15 Mo5 103.1(4) 2_655 .
Co1 O15 Mo5 92.4(4) . .
Mo5 O15 Mo1 158.9(4) . 2_655
Co1 O16 Mo4 99.4(4) . 2_655
Co1 O16 Mo5 100.4(4) . 2_655
Co1 O16 Mo5 99.9(4) . .
Mo5 O16 Mo4 155.7(5) . 2_655
Mo5 O16 Mo4 88.0(3) 2_655 2_655
Mo5 O16 Mo5 102.9(4) . 2_655
Co1 O17 Mo2 102.0(4) . 2_655
Co1 O17 Mo3 101.9(4) . 2_655
Mo2 O17 Mo3 92.3(4) 2_655 2_655
Co1 O18 Mo3 101.9(4) . 2_655
Co1 O18 Mo4 103.7(4) . 2_655
Mo4 O18 Mo3 95.8(3) 2_655 2_655
Co1 O19 Mo1 100.6(4) . .
Co1 O19 Mo1 100.9(4) . 2_655
Co1 O19 Mo2 99.1(4) . 2_655
Mo1 O19 Mo1 101.9(3) . 2_655
Mo1 O19 Mo2 154.6(4) . 2_655
Mo1 O19 Mo2 89.9(3) 2_655 2_655
N1 Zn1 O11 87.2(5) . .
N1 Zn1 O23 177.9(6) . .
N1 Zn1 O25 93.7(6) . .
O22 Zn1 N1 97.1(6) . .
O22 Zn1 O11 90.4(5) . .
O22 Zn1 O23 81.1(7) . .
O22 Zn1 O25 87.7(6) . .
O23 Zn1 O11 91.7(6) . .
O24 Zn1 N1 99.5(6) . .
O24 Zn1 O11 89.5(5) . .
O24 Zn1 O22 163.4(7) . .
O24 Zn1 O23 82.3(7) . .
O24 Zn1 O25 92.2(6) . .
O25 Zn1 O11 177.9(6) . .
O25 Zn1 O23 87.3(7) . .
N3 C9 C10 120.6(15) . .
C11 C10 C9 116.0(16) . .
C10 C11 C12 123.6(14) . .
C11 C12 C14 123.4(13) . .
C13 C12 C11 116.1(14) . .
C13 C12 C14 120.5(14) . .
C12 C13 N3 122.3(14) . .
N4 C14 C12 117.3(13) . .
O21 C14 C12 117.9(13) . .
O21 C14 N4 124.5(15) . .
N4 C15 C16 110.6(14) . 7_655
N4 C16 C15 105.7(14) . 7_655
C9 N3 C13 121.2(14) . .
C14 N4 C15 126.1(13) . .
C14 N4 C16 119.6(13) . .
C15 N4 C16 113.4(12) . .

loop_
_geom_bond_atom_site_label_1
_geom_bond_atom_site_label_2
_geom_bond_distance
_geom_bond_site_symmetry_2
C1 C2 1.37(3) .
C1 N1 1.30(2) .
C2 C3 1.38(2) .
C3 C4 1.38(2) .
C4 C5 1.37(2) .
C4 C6 1.52(2) .
C5 N1 1.35(2) .
C6 N2 1.35(2) .
C6 O20 1.219(19) .
C7 C8 1.51(2) 5_666
C7 N2 1.448(19) .
C8 C7 1.51(2) 5_666
C8 N2 1.485(18) .
Co1 Co1 2.781(3) 2_655
Co1 Mo1 2.995(2) .
Co1 Mo5 2.946(2) .
Co1 O15 1.864(8) 2_655
Co1 O15 1.850(9) .
Co1 O16 1.868(9) .
Co1 O17 1.907(8) .
Co1 O18 1.972(9) .
Co1 O19 1.891(9) .
Mo1 O1 1.711(11) .
Mo1 O2 1.709(13) .
Mo1 O3 1.890(9) .
Mo1 O15 2.306(9) 2_655
Mo1 O19 2.285(8) 2_655
Mo1 O19 1.999(8) .
Mo2 O3 1.934(10) .
Mo2 O4 1.728(14) .
Mo2 O5 1.705(11) .
Mo2 O6 1.941(10) .
Mo2 O17 2.239(10) 2_655
Mo2 O19 2.336(8) 2_655
Mo3 O6 1.913(10) .
Mo3 O7 1.706(10) .
Mo3 O8 1.678(11) .
Mo3 O9 1.927(10) .
Mo3 O17 2.322(9) 2_655
Mo3 O18 2.261(8) 2_655
Mo4 O9 1.925(9) .
Mo4 O10 1.697(10) .
Mo4 O11 1.708(10) .
Mo4 O12 1.902(8) .
Mo4 O16 2.420(9) 2_655
Mo4 O18 2.206(9) 2_655
Mo5 O12 1.895(9) .
Mo5 O13 1.698(10) .
Mo5 O14 1.706(9) .
Mo5 O15 2.217(10) .
Mo5 O16 1.980(9) .
Mo5 O16 2.286(9) 2_655
N1 Zn1 2.085(13) .
O11 Zn1 2.210(11) .
O15 Co1 1.864(8) 2_655
O15 Mo1 2.306(9) 2_655
O16 Mo4 2.420(9) 2_655
O16 Mo5 2.286(9) 2_655
O17 Mo2 2.239(10) 2_655
O17 Mo3 2.322(9) 2_655
O18 Mo3 2.261(8) 2_655
O18 Mo4 2.206(9) 2_655
O19 Mo1 2.285(8) 2_655
O19 Mo2 2.336(8) 2_655
O22 Zn1 2.024(14) .
O23 Zn1 2.140(19) .
O24 Zn1 2.010(12) .
O25 Zn1 2.121(19) .
C9 C10 1.40(2) .
C9 N3 1.33(2) .
C10 C11 1.36(2) .
C11 C12 1.39(2) .
C12 C13 1.34(2) .
C12 C14 1.48(2) .
C13 N3 1.34(2) .
C14 N4 1.328(19) .
C14 O21 1.213(18) .
C15 C16 1.52(2) 7_655
C15 N4 1.45(2) .
C16 C15 1.52(2) 7_655
C16 N4 1.475(19) .

loop_
_smtbx_masks_void_nr
_smtbx_masks_void_average_x
_smtbx_masks_void_average_y
_smtbx_masks_void_average_z
_smtbx_masks_void_volume
_smtbx_masks_void_count_electrons
_smtbx_masks_void_content
1 0.000 0.500 0.000 180.1 35.2 H2O
2 0.000 0.500 0.500 180.1 35.2 H2O
3 0.500 0.000 0.000 180.1 35.2 H2O
4 0.500 1.000 0.500 180.1 35.2 H2O
